data_7031766
loop_
_publ_author_name
'Yankey, Margaret'
'Obuah, Collins'
'Guzei, Ilia A.'
'Osei-Twum, Emmanuel'
'Hearne, Giovanni'
'Darkwa, James'

_publ_section_title
;
 (Phenoxyimidazolyl-salicylaldimine)iron complexes: synthesis, properties
 and iron catalysed ethylene reactions.
;
_journal_issue 37
_journal_name_full 'Dalton transactions (Cambridge, England : 2003)'
_journal_page_first 13913
_journal_page_last 13923
_journal_paper_doi 10.1039/c4dt01886a
_journal_volume 43
_journal_year 2014
_chemical_formula_moiety 'C20 H28 Cl2 Fe N3 O'
_chemical_formula_sum 'C20 H28 Cl2 Fe N3 O'
_chemical_formula_weight 453.20
_chemical_name_systematic
;
 ?
;
_space_group_crystal_system orthorhombic
_space_group_IT_number 19
_space_group_name_Hall 'P 2ac 2ab'
_space_group_name_H-M_alt 'P 21 21 21'
_symmetry_space_group_name_Hall 'P 2ac 2ab'
_symmetry_space_group_name_H-M 'P 21 21 21'
_atom_sites_solution_hydrogens geom
_atom_sites_solution_primary direct
_audit_creation_date 2014-01-15
_audit_creation_method
;
  Olex2 1.2
  (compiled Dec  5 2012 16:20:19, GUI svn.r4385)
;
_cell_angle_alpha 90
_cell_angle_beta 90
_cell_angle_gamma 90
_cell_formula_units_Z 4
_cell_length_a 7.7909(3)
_cell_length_b 14.1052(5)
_cell_length_c 19.9130(7)
_cell_measurement_temperature 100(2)
_cell_volume 2188.28(14)
_computing_molecular_graphics
;
O. V. Dolomanov, L. J. Bourhis, R. J. Gildea, J. A. K. Howard and H. Puschmann,
OLEX2: a complete structure solution, refinement and analysis program.
J. Appl. Cryst. (2009). 42, 339-341.
;
_computing_publication_material
;
O. V. Dolomanov, L. J. Bourhis, R. J. Gildea, J. A. K. Howard and H. Puschmann,
OLEX2: a complete structure solution, refinement and analysis program.
J. Appl. Cryst. (2009). 42, 339-341.
;
_computing_structure_refinement
;
SHELXL, G.M. Sheldrick, Acta Cryst.
(2008). A64, 112-122
;
_computing_structure_solution
;
XS, G.M. Sheldrick, Acta Cryst.
(2008). A64, 112-122
;
_diffrn_ambient_temperature 100.15
_diffrn_measured_fraction_theta_full 0.992
_diffrn_measured_fraction_theta_max 0.982
_diffrn_radiation_type CuK\a
_diffrn_radiation_wavelength 1.54178
_diffrn_reflns_av_R_equivalents 0.0458
_diffrn_reflns_av_unetI/netI 0.0281
_diffrn_reflns_Laue_measured_fraction_full 0.992
_diffrn_reflns_Laue_measured_fraction_max 0.982
_diffrn_reflns_limit_h_max 9
_diffrn_reflns_limit_h_min -9
_diffrn_reflns_limit_k_max 16
_diffrn_reflns_limit_k_min -14
_diffrn_reflns_limit_l_max 24
_diffrn_reflns_limit_l_min -23
_diffrn_reflns_number 33253
_diffrn_reflns_point_group_measured_fraction_full 0.995
_diffrn_reflns_point_group_measured_fraction_max 0.986
_diffrn_reflns_theta_full 67.000
_diffrn_reflns_theta_max 71.747
_diffrn_reflns_theta_min 3.840
_exptl_absorpt_coefficient_mu 7.882
_exptl_crystal_density_diffrn 1.376
_exptl_crystal_F_000 948
_exptl_crystal_size_max 0.209
_exptl_crystal_size_mid 0.095
_exptl_crystal_size_min 0.087
_refine_diff_density_max 0.484
_refine_diff_density_min -0.236
_refine_diff_density_rms 0.053
_refine_ls_abs_structure_details
;
 Refined as an inversion twin.
;
_refine_ls_abs_structure_Flack -0.008(5)
_refine_ls_extinction_method none
_refine_ls_goodness_of_fit_ref 1.038
_refine_ls_hydrogen_treatment constr
_refine_ls_matrix_type full
_refine_ls_number_parameters 251
_refine_ls_number_reflns 4183
_refine_ls_number_restraints 0
_refine_ls_restrained_S_all 1.038
_refine_ls_R_factor_all 0.0335
_refine_ls_R_factor_gt 0.0294
_refine_ls_shift/su_max 0.000
_refine_ls_shift/su_mean 0.000
_refine_ls_structure_factor_coef Fsqd
_refine_ls_weighting_details
;
 w=1/[\s^2^(Fo^2^)+(0.0424P)^2^+0.3851P]
 where P=(Fo^2^+2Fc^2^)/3
;
_refine_ls_weighting_scheme calc
_refine_ls_wR_factor_gt 0.0686
_refine_ls_wR_factor_ref 0.0703
_reflns_Friedel_coverage 0.754
_reflns_Friedel_fraction_full 1.000
_reflns_Friedel_fraction_max 0.992
_reflns_number_gt 3894
_reflns_number_total 4183
_reflns_threshold_expression 'I > 2\s(I)'
_cod_data_source_file c4dt01886a2.cif
_cod_data_source_block darkwa126
_cod_depositor_comments 'Adding full bibliography for 7031766--7031768.cif.'
_cod_database_code 7031766
_olex2_refinement_description
;
1. Fixed Uiso
 At 1.2 times of:
  {H4A,H4B} of C4, H10 of C10, H8 of C8, H6 of C6, {H5A,H5B} of C5, H2 of N2,
  H1 of C1, H2A of C2
 At 1.5 times of:
  {H20A,H20B,H20C} of C20, {H19A,H19B,H19C} of C19, {H18A,H18B,H18C} of C18,
  {H16A,H16B,H16C} of C16, {H15A,H15B,H15C} of C15, {H14A,H14B,H14C} of C14
2.a Secondary CH2 refined with riding coordinates:
 C4(H4A,H4B), C5(H5A,H5B)
2.b Aromatic/amide H refined with riding coordinates:
 N2(H2), C1(H1), C2(H2A), C6(H6), C8(H8), C10(H10)
2.c Idealised Me refined as rotating group:
 C14(H14A,H14B,H14C), C15(H15A,H15B,H15C), C16(H16A,H16B,H16C), C18(H18A,H18B,
 H18C), C19(H19A,H19B,H19C), C20(H20A,H20B,H20C)
;
_shelx_estimated_absorpt_t_max 0.547
_shelx_estimated_absorpt_t_min 0.290
_shelx_space_group_comment
;
The symmetry employed for this shelxl refinement is uniquely defined
by the following loop, which should always be used as a source of
symmetry information in preference to the above space-group names.
They are only intended as comments.
;
_shelxl_version_number 2013-2

loop_
_space_group_symop_operation_xyz
'x, y, z'
'-x+1/2, -y, z+1/2'
'x+1/2, -y+1/2, -z'
'-x, y+1/2, -z+1/2'

loop_
_atom_site_label
_atom_site_type_symbol
_atom_site_fract_x
_atom_site_fract_y
_atom_site_fract_z
_atom_site_U_iso_or_equiv
_atom_site_adp_type
_atom_site_occupancy
_atom_site_site_symmetry_order
_atom_site_calc_flag
_atom_site_refinement_flags_posn
_atom_site_refinement_flags_adp
Fe1 Fe -0.13588(6) 0.56389(3) 0.28588(2) 0.01602(13) Uani 1 1 d . .
Cl1 Cl -0.25966(10) 0.69446(5) 0.33715(4) 0.02326(18) Uani 1 1 d . .
Cl2 Cl -0.00350(10) 0.63903(6) 0.19893(4) 0.02517(19) Uani 1 1 d . .
O1 O 0.0082(3) 0.54461(15) 0.35915(11) 0.0213(5) Uani 1 1 d . .
N1 N -0.3766(3) 0.51600(18) 0.25368(13) 0.0186(6) Uani 1 1 d . .
N2 N -0.6424(4) 0.5299(2) 0.21980(14) 0.0239(6) Uani 1 1 d . .
H2 H -0.7460 0.5533 0.2141 0.029 Uiso 1 1 calc R U
N3 N -0.0419(3) 0.43098(19) 0.25088(13) 0.0173(6) Uani 1 1 d . .
C1 C -0.5180(4) 0.5695(2) 0.25531(17) 0.0219(7) Uani 1 1 d . .
H1 H -0.5280 0.6279 0.2787 0.026 Uiso 1 1 calc R U
C2 C -0.5827(4) 0.4464(3) 0.19344(17) 0.0243(7) Uani 1 1 d . .
H2A H -0.6444 0.4032 0.1659 0.029 Uiso 1 1 calc R U
C3 C -0.4187(4) 0.4377(2) 0.21437(16) 0.0204(6) Uani 1 1 d . .
C4 C -0.2966(4) 0.3581(2) 0.19983(18) 0.0252(7) Uani 1 1 d . .
H4A H -0.3366 0.3235 0.1595 0.030 Uiso 1 1 calc R U
H4B H -0.2977 0.3131 0.2380 0.030 Uiso 1 1 calc R U
C5 C -0.1135(4) 0.3920(2) 0.18818(17) 0.0229(7) Uani 1 1 d . .
H5A H -0.0418 0.3384 0.1726 0.027 Uiso 1 1 calc R U
H5B H -0.1125 0.4414 0.1529 0.027 Uiso 1 1 calc R U
C6 C 0.0783(4) 0.3819(2) 0.27868(17) 0.0183(7) Uani 1 1 d . .
H6 H 0.1085 0.3241 0.2572 0.022 Uiso 1 1 calc R U
C7 C 0.1716(4) 0.4057(2) 0.33894(16) 0.0181(6) Uani 1 1 d . .
C8 C 0.3093(4) 0.3465(2) 0.35702(16) 0.0202(7) Uani 1 1 d . .
H8 H 0.3312 0.2909 0.3315 0.024 Uiso 1 1 calc R U
C9 C 0.4130(4) 0.3673(2) 0.41083(17) 0.0207(7) Uani 1 1 d . .
C10 C 0.3729(4) 0.4487(2) 0.44745(16) 0.0216(7) Uani 1 1 d . .
H10 H 0.4434 0.4635 0.4849 0.026 Uiso 1 1 calc R U
C11 C 0.2386(4) 0.5096(2) 0.43338(16) 0.0202(7) Uani 1 1 d . .
C12 C 0.1353(4) 0.4875(2) 0.37671(16) 0.0182(6) Uani 1 1 d . .
C13 C 0.5733(4) 0.3090(3) 0.42936(18) 0.0252(8) Uani 1 1 d . .
C14 C 0.5744(6) 0.2139(3) 0.3961(3) 0.0531(13) Uani 1 1 d . .
H14A H 0.6789 0.1796 0.4088 0.080 Uiso 1 1 calc R U
H14B H 0.5715 0.2221 0.3472 0.080 Uiso 1 1 calc R U
H14C H 0.4736 0.1777 0.4105 0.080 Uiso 1 1 calc R U
C15 C 0.7308(5) 0.3664(3) 0.4052(2) 0.0435(11) Uani 1 1 d . .
H15A H 0.7327 0.4280 0.4279 0.065 Uiso 1 1 calc R U
H15B H 0.7234 0.3760 0.3566 0.065 Uiso 1 1 calc R U
H15C H 0.8360 0.3315 0.4159 0.065 Uiso 1 1 calc R U
C16 C 0.5878(5) 0.2967(3) 0.5053(2) 0.0393(10) Uani 1 1 d . .
H16A H 0.6052 0.3588 0.5264 0.059 Uiso 1 1 calc R U
H16B H 0.6855 0.2554 0.5157 0.059 Uiso 1 1 calc R U
H16C H 0.4821 0.2681 0.5226 0.059 Uiso 1 1 calc R U
C17 C 0.2045(5) 0.5988(2) 0.47563(17) 0.0237(8) Uani 1 1 d . .
C18 C 0.3343(5) 0.6076(3) 0.53381(18) 0.0307(9) Uani 1 1 d . .
H18A H 0.3076 0.6641 0.5604 0.046 Uiso 1 1 calc R U
H18B H 0.4506 0.6131 0.5155 0.046 Uiso 1 1 calc R U
H18C H 0.3270 0.5512 0.5624 0.046 Uiso 1 1 calc R U
C19 C 0.2243(5) 0.6875(3) 0.43172(19) 0.0312(8) Uani 1 1 d . .
H19A H 0.2029 0.7442 0.4589 0.047 Uiso 1 1 calc R U
H19B H 0.1416 0.6850 0.3947 0.047 Uiso 1 1 calc R U
H19C H 0.3411 0.6899 0.4135 0.047 Uiso 1 1 calc R U
C20 C 0.0229(5) 0.5951(3) 0.50592(18) 0.0302(8) Uani 1 1 d . .
H20A H 0.0128 0.5395 0.5351 0.045 Uiso 1 1 calc R U
H20B H -0.0619 0.5909 0.4697 0.045 Uiso 1 1 calc R U
H20C H 0.0022 0.6527 0.5322 0.045 Uiso 1 1 calc R U

loop_
_atom_site_aniso_label
_atom_site_aniso_U_11
_atom_site_aniso_U_22
_atom_site_aniso_U_33
_atom_site_aniso_U_23
_atom_site_aniso_U_13
_atom_site_aniso_U_12
Fe1 0.0172(2) 0.0140(2) 0.0169(2) -0.00054(19) -0.0015(2) 0.00075(19)
Cl1 0.0233(4) 0.0185(4) 0.0280(4) -0.0055(3) -0.0011(3) 0.0031(3)
Cl2 0.0256(4) 0.0220(4) 0.0279(4) 0.0063(3) 0.0056(4) 0.0033(3)
O1 0.0258(12) 0.0177(12) 0.0203(12) -0.0030(8) -0.0049(10) 0.0049(10)
N1 0.0178(13) 0.0188(14) 0.0193(14) 0.0003(10) -0.0001(12) -0.0014(11)
N2 0.0181(14) 0.0288(15) 0.0246(15) 0.0034(12) -0.0013(13) 0.0001(11)
N3 0.0173(13) 0.0170(14) 0.0177(13) -0.0018(11) 0.0012(10) -0.0010(11)
C1 0.0215(16) 0.0199(18) 0.0243(17) 0.0030(13) -0.0008(13) -0.0013(13)
C2 0.0236(17) 0.0278(19) 0.0216(17) 0.0001(14) 0.0008(13) -0.0047(14)
C3 0.0230(16) 0.0211(17) 0.0172(16) -0.0015(14) 0.0001(13) -0.0033(13)
C4 0.0282(18) 0.0238(19) 0.0238(18) -0.0062(14) -0.0030(15) -0.0020(14)
C5 0.0246(18) 0.0247(18) 0.0194(17) -0.0050(13) -0.0011(14) 0.0022(14)
C6 0.0208(16) 0.0143(17) 0.0198(17) -0.0040(12) 0.0054(13) -0.0016(11)
C7 0.0173(16) 0.0186(16) 0.0185(16) 0.0029(12) 0.0005(13) -0.0030(11)
C8 0.0233(16) 0.0184(17) 0.0189(17) 0.0001(12) 0.0047(13) 0.0021(12)
C9 0.0205(16) 0.0217(18) 0.0198(17) 0.0074(13) 0.0026(13) 0.0004(13)
C10 0.0206(16) 0.0270(19) 0.0173(16) 0.0036(13) -0.0027(14) -0.0028(14)
C11 0.0243(17) 0.0204(18) 0.0159(16) 0.0003(12) 0.0029(14) -0.0014(13)
C12 0.0176(15) 0.0188(17) 0.0181(16) 0.0029(12) 0.0004(14) -0.0008(13)
C13 0.0210(16) 0.031(2) 0.0232(18) 0.0053(14) 0.0002(14) 0.0067(14)
C14 0.050(3) 0.039(3) 0.070(3) -0.012(2) -0.027(2) 0.025(2)
C15 0.026(2) 0.058(3) 0.046(3) 0.024(2) 0.0083(19) 0.0087(19)
C16 0.031(2) 0.057(3) 0.030(2) 0.0183(19) 0.0045(16) 0.0165(19)
C17 0.0302(19) 0.0211(18) 0.0198(17) -0.0036(13) -0.0038(15) 0.0017(14)
C18 0.034(2) 0.033(2) 0.0245(19) -0.0092(15) -0.0073(16) 0.0034(16)
C19 0.040(2) 0.022(2) 0.031(2) -0.0050(14) -0.0091(17) 0.0003(16)
C20 0.034(2) 0.033(2) 0.0234(19) -0.0085(15) -0.0011(16) 0.0084(16)

loop_
_atom_type_symbol
_atom_type_description
_atom_type_scat_dispersion_real
_atom_type_scat_dispersion_imag
_atom_type_scat_source
C C 0.0181 0.0091 'International Tables Vol C Tables 4.2.6.8 and 6.1.1.4'
H H 0.0000 0.0000 'International Tables Vol C Tables 4.2.6.8 and 6.1.1.4'
Cl Cl 0.3639 0.7018 'International Tables Vol C Tables 4.2.6.8 and 6.1.1.4'
Fe Fe -1.1336 3.1974 'International Tables Vol C Tables 4.2.6.8 and 6.1.1.4'
N N 0.0311 0.0180 'International Tables Vol C Tables 4.2.6.8 and 6.1.1.4'
O O 0.0492 0.0322 'International Tables Vol C Tables 4.2.6.8 and 6.1.1.4'

loop_
_geom_angle_atom_site_label_1
_geom_angle_atom_site_label_2
_geom_angle_atom_site_label_3
_geom_angle
Cl2 Fe1 Cl1 98.84(3)
O1 Fe1 Cl1 91.25(7)
O1 Fe1 Cl2 113.02(8)
O1 Fe1 N1 137.16(11)
O1 Fe1 N3 85.44(10)
N1 Fe1 Cl1 91.07(8)
N1 Fe1 Cl2 108.85(8)
N1 Fe1 N3 85.63(10)
N3 Fe1 Cl1 170.86(8)
N3 Fe1 Cl2 90.30(7)
C12 O1 Fe1 138.4(2)
C1 N1 Fe1 123.3(2)
C1 N1 C3 105.5(3)
C3 N1 Fe1 129.7(2)
C1 N2 H2 125.7
C1 N2 C2 108.6(3)
C2 N2 H2 125.7
C5 N3 Fe1 118.4(2)
C6 N3 Fe1 125.6(2)
C6 N3 C5 116.0(3)
N1 C1 H1 124.7
N2 C1 N1 110.7(3)
N2 C1 H1 124.7
N2 C2 H2A 126.8
C3 C2 N2 106.3(3)
C3 C2 H2A 126.8
N1 C3 C4 123.6(3)
C2 C3 N1 108.9(3)
C2 C3 C4 127.5(3)
C3 C4 H4A 109.0
C3 C4 H4B 109.0
C3 C4 C5 112.8(3)
H4A C4 H4B 107.8
C5 C4 H4A 109.0
C5 C4 H4B 109.0
N3 C5 C4 110.0(3)
N3 C5 H5A 109.7
N3 C5 H5B 109.7
C4 C5 H5A 109.7
C4 C5 H5B 109.7
H5A C5 H5B 108.2
N3 C6 H6 116.6
N3 C6 C7 126.8(3)
C7 C6 H6 116.6
C8 C7 C6 117.4(3)
C12 C7 C6 122.3(3)
C12 C7 C8 120.3(3)
C7 C8 H8 119.3
C9 C8 C7 121.4(3)
C9 C8 H8 119.3
C8 C9 C10 116.9(3)
C8 C9 C13 123.4(3)
C10 C9 C13 119.7(3)
C9 C10 H10 117.5
C11 C10 C9 125.1(3)
C11 C10 H10 117.5
C10 C11 C12 116.9(3)
C10 C11 C17 121.9(3)
C12 C11 C17 121.2(3)
O1 C12 C7 120.6(3)
O1 C12 C11 120.0(3)
C7 C12 C11 119.4(3)
C9 C13 C15 106.9(3)
C14 C13 C9 112.2(3)
C14 C13 C15 109.1(4)
C14 C13 C16 109.6(3)
C16 C13 C9 111.0(3)
C16 C13 C15 108.0(3)
C13 C14 H14A 109.5
C13 C14 H14B 109.5
C13 C14 H14C 109.5
H14A C14 H14B 109.5
H14A C14 H14C 109.5
H14B C14 H14C 109.5
C13 C15 H15A 109.5
C13 C15 H15B 109.5
C13 C15 H15C 109.5
H15A C15 H15B 109.5
H15A C15 H15C 109.5
H15B C15 H15C 109.5
C13 C16 H16A 109.5
C13 C16 H16B 109.5
C13 C16 H16C 109.5
H16A C16 H16B 109.5
H16A C16 H16C 109.5
H16B C16 H16C 109.5
C11 C17 C18 111.4(3)
C11 C17 C20 110.3(3)
C19 C17 C11 109.8(3)
C19 C17 C18 107.2(3)
C19 C17 C20 110.1(3)
C20 C17 C18 108.1(3)
C17 C18 H18A 109.5
C17 C18 H18B 109.5
C17 C18 H18C 109.5
H18A C18 H18B 109.5
H18A C18 H18C 109.5
H18B C18 H18C 109.5
C17 C19 H19A 109.5
C17 C19 H19B 109.5
C17 C19 H19C 109.5
H19A C19 H19B 109.5
H19A C19 H19C 109.5
H19B C19 H19C 109.5
C17 C20 H20A 109.5
C17 C20 H20B 109.5
C17 C20 H20C 109.5
H20A C20 H20B 109.5
H20A C20 H20C 109.5
H20B C20 H20C 109.5

loop_
_geom_bond_atom_site_label_1
_geom_bond_atom_site_label_2
_geom_bond_distance
Fe1 Cl1 2.3161(9)
Fe1 Cl2 2.2770(9)
Fe1 O1 1.861(2)
Fe1 N1 2.094(3)
Fe1 N3 2.130(3)
O1 C12 1.324(4)
N1 C1 1.336(4)
N1 C3 1.393(4)
N2 H2 0.8800
N2 C1 1.322(4)
N2 C2 1.371(5)
N3 C5 1.474(4)
N3 C6 1.289(4)
C1 H1 0.9500
C2 H2A 0.9500
C2 C3 1.349(5)
C3 C4 1.499(5)
C4 H4A 0.9900
C4 H4B 0.9900
C4 C5 1.523(5)
C5 H5A 0.9900
C5 H5B 0.9900
C6 H6 0.9500
C6 C7 1.443(4)
C7 C8 1.407(4)
C7 C12 1.406(5)
C8 H8 0.9500
C8 C9 1.373(5)
C9 C10 1.396(5)
C9 C13 1.540(4)
C10 H10 0.9500
C10 C11 1.382(5)
C11 C12 1.421(5)
C11 C17 1.536(5)
C13 C14 1.497(6)
C13 C15 1.546(5)
C13 C16 1.527(5)
C14 H14A 0.9800
C14 H14B 0.9800
C14 H14C 0.9800
C15 H15A 0.9800
C15 H15B 0.9800
C15 H15C 0.9800
C16 H16A 0.9800
C16 H16B 0.9800
C16 H16C 0.9800
C17 C18 1.543(5)
C17 C19 1.534(5)
C17 C20 1.539(5)
C18 H18A 0.9800
C18 H18B 0.9800
C18 H18C 0.9800
C19 H19A 0.9800
C19 H19B 0.9800
C19 H19C 0.9800
C20 H20A 0.9800
C20 H20B 0.9800
C20 H20C 0.9800

loop_
_geom_hbond_atom_site_label_D
_geom_hbond_atom_site_label_H
_geom_hbond_atom_site_label_A
_geom_hbond_distance_DH
_geom_hbond_distance_HA
_geom_hbond_distance_DA
_geom_hbond_angle_DHA
_geom_hbond_site_symmetry_A
N2 H2 Cl2 0.88 2.36 3.234(3) 171.2 1_455

loop_
_geom_torsion_atom_site_label_1
_geom_torsion_atom_site_label_2
_geom_torsion_atom_site_label_3
_geom_torsion_atom_site_label_4
_geom_torsion
Fe1 O1 C12 C7 -12.5(5)
Fe1 O1 C12 C11 166.2(2)
Fe1 N1 C1 N2 167.0(2)
Fe1 N1 C3 C2 -165.9(2)
Fe1 N1 C3 C4 14.6(5)
Fe1 N3 C5 C4 -71.8(3)
Fe1 N3 C6 C7 0.9(5)
Cl1 Fe1 O1 C12 -176.3(3)
Cl2 Fe1 O1 C12 -76.1(3)
N1 Fe1 O1 C12 90.8(3)
N1 C3 C4 C5 -38.7(5)
N2 C2 C3 N1 -0.1(4)
N2 C2 C3 C4 179.4(3)
N3 Fe1 O1 C12 12.3(3)
N3 C6 C7 C8 -174.0(3)
N3 C6 C7 C12 2.2(5)
C1 N1 C3 C2 0.2(4)
C1 N1 C3 C4 -179.3(3)
C1 N2 C2 C3 -0.1(4)
C2 N2 C1 N1 0.3(4)
C2 C3 C4 C5 141.9(3)
C3 N1 C1 N2 -0.3(4)
C3 C4 C5 N3 67.2(4)
C5 N3 C6 C7 178.3(3)
C6 N3 C5 C4 110.5(3)
C6 C7 C8 C9 175.3(3)
C6 C7 C12 O1 2.4(5)
C6 C7 C12 C11 -176.4(3)
C7 C8 C9 C10 1.3(5)
C7 C8 C9 C13 -175.2(3)
C8 C7 C12 O1 178.5(3)
C8 C7 C12 C11 -0.2(5)
C8 C9 C10 C11 -0.4(5)
C8 C9 C13 C14 -16.7(5)
C8 C9 C13 C15 102.7(4)
C8 C9 C13 C16 -139.8(4)
C9 C10 C11 C12 -0.8(5)
C9 C10 C11 C17 -179.1(3)
C10 C9 C13 C14 166.9(4)
C10 C9 C13 C15 -73.6(4)
C10 C9 C13 C16 43.9(5)
C10 C11 C12 O1 -177.7(3)
C10 C11 C12 C7 1.0(5)
C10 C11 C17 C18 -1.2(5)
C10 C11 C17 C19 117.4(4)
C10 C11 C17 C20 -121.2(3)
C12 C7 C8 C9 -1.0(5)
C12 C11 C17 C18 -179.5(3)
C12 C11 C17 C19 -60.9(4)
C12 C11 C17 C20 60.5(4)
C13 C9 C10 C11 176.2(3)
C17 C11 C12 O1 0.7(5)
C17 C11 C12 C7 179.4(3)
